data_7128941
loop_
_publ_author_name
'Cardenas, Mariel M.'
'Saputra, Mirza A.'
'Gordon, Deane A.'
'Sanchez, Andrea N.'
'Yamamoto, Nobuyuki'
'Gustafson, Jeffrey L.'

_publ_section_title
;
 Catalytic atroposelective dynamic kinetic resolutions and kinetic
 resolutions towards 3-arylquinolines <i>via</i> S<sub>N</sub>Ar.
;
_journal_issue 78
_journal_name_full 'Chemical communications (Cambridge, England)'
_journal_page_first 10087
_journal_page_last 10090
_journal_paper_doi 10.1039/d1cc04335h
_journal_volume 57
_journal_year 2021
_chemical_absolute_configuration ad
_chemical_formula_moiety 'C23 H15 F4 N S'
_chemical_formula_sum 'C23 H15 F4 N S'
_chemical_formula_weight 413.42
_chemical_name_systematic 3-(2-fluoro-5-(trifluoromethyl)phenyl)-4-methyl-2-(phenylthio)quinoline
_chemical_properties_physical Heat-sensitive
_space_group_crystal_system orthorhombic
_space_group_IT_number 19
_space_group_name_Hall 'P 2ac 2ab'
_space_group_name_H-M_alt 'P 21 21 21'
_atom_sites_solution_hydrogens geom
_atom_sites_solution_primary direct
_audit_creation_date 2020-04-24
_audit_creation_method
;
Olex2 1.2
(compiled 2018.05.29 svn.r3508 for OlexSys, GUI svn.r5506)
;
_audit_update_record
;
2020-04-25 deposited with the CCDC.	2021-09-06 downloaded from the CCDC.
;
_cell_angle_alpha 90
_cell_angle_beta 90
_cell_angle_gamma 90
_cell_formula_units_Z 8
_cell_length_a 9.8999(2)
_cell_length_b 13.7881(3)
_cell_length_c 27.3121(6)
_cell_measurement_reflns_used 9999
_cell_measurement_temperature 100
_cell_measurement_theta_max 31.85
_cell_measurement_theta_min 2.54
_cell_volume 3728.12(14)
_computing_cell_refinement 'SAINT V8.38A (?, 2016)'
_computing_data_reduction 'SAINT V8.38A (?, 2016)'
_computing_molecular_graphics 'Olex2 (Dolomanov et al., 2009)'
_computing_publication_material 'Olex2 (Dolomanov et al., 2009)'
_computing_structure_refinement 'XL (Sheldrick, 2008)'
_computing_structure_solution 'XS (Sheldrick, 2008)'
_diffrn_ambient_temperature 100
_diffrn_detector MoK\a
_diffrn_detector_type graphite
_diffrn_measured_fraction_theta_full 0.996
_diffrn_measured_fraction_theta_max 0.997
_diffrn_measurement_device_type 'Bruker APEX-II CCD'
_diffrn_measurement_method '\f and \w scans'
_diffrn_radiation_type MoK\a
_diffrn_radiation_wavelength 0.71073
_diffrn_reflns_av_R_equivalents 0.0343
_diffrn_reflns_av_unetI/netI 0.0153
_diffrn_reflns_Laue_measured_fraction_full 0.996
_diffrn_reflns_Laue_measured_fraction_max 0.997
_diffrn_reflns_limit_h_max 12
_diffrn_reflns_limit_h_min -12
_diffrn_reflns_limit_k_max 17
_diffrn_reflns_limit_k_min -17
_diffrn_reflns_limit_l_max 35
_diffrn_reflns_limit_l_min -35
_diffrn_reflns_number 86653
_diffrn_reflns_point_group_measured_fraction_full 0.998
_diffrn_reflns_point_group_measured_fraction_max 0.998
_diffrn_reflns_theta_full 25.242
_diffrn_reflns_theta_max 27.101
_diffrn_reflns_theta_min 2.940
_diffrn_standards_number 0
_exptl_absorpt_coefficient_mu 0.221
_exptl_absorpt_correction_T_max 0.9282
_exptl_absorpt_correction_T_min 0.8450
_exptl_absorpt_correction_type multi-scan
_exptl_absorpt_process_details
'SADABS-2016/2 (Bruker,2016/2) was used for absorption correction. wR2(int) was 0.0662 before and 0.0612 after correction. The Ratio of minimum to maximum transmission is 0.9104. The \l/2 correction factor is Not present.'
_exptl_crystal_colour 'clear colourless'
_exptl_crystal_colour_lustre clear
_exptl_crystal_colour_primary colourless
_exptl_crystal_density_diffrn 1.473
_exptl_crystal_description block
_exptl_crystal_F_000 1696
_exptl_crystal_recrystallization_method 'Re-crystallisation from solvent'
_exptl_crystal_size_max 0.38
_exptl_crystal_size_mid 0.36
_exptl_crystal_size_min 0.32
_refine_diff_density_max 0.236
_refine_diff_density_min -0.197
_refine_diff_density_rms 0.036
_refine_ls_abs_structure_details
;
 Refined as an inversion twin.
;
_refine_ls_abs_structure_Flack -0.03(4)
_refine_ls_extinction_method none
_refine_ls_goodness_of_fit_ref 1.058
_refine_ls_hydrogen_treatment constr
_refine_ls_matrix_type full
_refine_ls_number_parameters 546
_refine_ls_number_reflns 8217
_refine_ls_number_restraints 0
_refine_ls_restrained_S_all 1.058
_refine_ls_R_factor_all 0.0226
_refine_ls_R_factor_gt 0.0223
_refine_ls_shift/su_max 0.001
_refine_ls_shift/su_mean 0.000
_refine_ls_structure_factor_coef Fsqd
_refine_ls_weighting_details 'w=1/[\s^2^(Fo^2^)+(0.0329P)^2^+0.8626P] where P=(Fo^2^+2Fc^2^)/3'
_refine_ls_weighting_scheme calc
_refine_ls_wR_factor_gt 0.0591
_refine_ls_wR_factor_ref 0.0594
_reflns_Friedel_coverage 0.790
_reflns_Friedel_fraction_full 1.000
_reflns_Friedel_fraction_max 1.000
_reflns_number_gt 8110
_reflns_number_total 8217
_reflns_threshold_expression 'I > 2\s(I)'
_cod_data_source_file d1cc04335h2.cif
_cod_data_source_block mmc_07_124a_0m
_cod_depositor_comments 'Adding full bibliography for 7128940--7128941.cif.'
_cod_database_code 7128941
_shelx_shelxl_version_number 2017/1
_shelx_space_group_comment
;
The symmetry employed for this shelxl refinement is uniquely defined
by the following loop, which should always be used as a source of
symmetry information in preference to the above space-group names.
They are only intended as comments.
;
_shelx_estimated_absorpt_t_max 0.933
_shelx_estimated_absorpt_t_min 0.921
_olex2_refinement_description
;
1. Twinned data refinement
 Scales: 1.03(4)
 -0.03(4)
2. Fixed Uiso
 At 1.2 times of:
  All C(H) groups
 At 1.5 times of:
  All C(H,H,H) groups
3. Others
 Sof(F7A)=1-FVAR(1)
 Sof(F7)=FVAR(1)
 Sof(F6A)=1-FVAR(2)
 Sof(F6)=FVAR(2)
4.a Aromatic/amide H refined with riding coordinates:
 C40(H40), C29(H29), C47(H47), C22(H22), C6(H6), C7(H7), C37(H37), C31(H31),
 C15(H15), C8(H8), C38(H38), C17(H17), C46(H46), C30(H30), C20(H20), C24(H24),
 C14(H14), C43(H43), C44(H44), C23(H23), C32(H32), C45(H45), C21(H21), C9(H9)
4.b Idealised Me refined as rotating group:
 C11(H11A,H11B,H11C), C34(H34A,H34B,H34C)
;
_olex2_date_sample_completion 2020-02-16
_olex2_date_sample_data_collection 2020-02-11
_olex2_date_sample_submission 2020-02-11
_olex2_submission_special_instructions 'No special instructions were received'

loop_
_space_group_symop_operation_xyz
'x, y, z'
'-x+1/2, -y, z+1/2'
'x+1/2, -y+1/2, -z'
'-x, y+1/2, -z+1/2'

loop_
_atom_site_label
_atom_site_type_symbol
_atom_site_fract_x
_atom_site_fract_y
_atom_site_fract_z
_atom_site_U_iso_or_equiv
_atom_site_adp_type
_atom_site_occupancy
_atom_site_site_symmetry_order
_atom_site_calc_flag
_atom_site_refinement_flags_posn
_atom_site_refinement_flags_adp
_atom_site_refinement_flags_occupancy
_atom_site_disorder_assembly
_atom_site_disorder_group
S1 S 0.12474(4) 0.61144(3) 0.07203(2) 0.01854(9) Uani 1 1 d . . . . .
S2 S 0.46685(5) 0.43536(3) 0.11282(2) 0.01921(9) Uani 1 1 d . . . . .
F8 F 0.07725(11) 0.69907(8) 0.18832(4) 0.0258(2) Uani 1 1 d . . . . .
F5 F 0.54827(11) 0.41824(7) 0.24385(4) 0.0244(2) Uani 1 1 d . . . . .
F1 F 0.24747(12) 0.80539(8) -0.02927(4) 0.0283(2) Uani 1 1 d . . . . .
F3 F 0.54689(13) 0.81947(10) 0.17079(4) 0.0349(3) Uani 1 1 d . . . . .
F2 F 0.71267(11) 0.79328(10) 0.12222(4) 0.0319(3) Uani 1 1 d . . . . .
F4 F 0.59575(13) 0.67394(9) 0.14943(4) 0.0348(3) Uani 1 1 d . . . . .
N1 N 0.13951(14) 0.48535(10) -0.00277(5) 0.0157(3) Uani 1 1 d . . . . .
C25 C 0.37688(16) 0.34277(11) 0.14399(5) 0.0140(3) Uani 1 1 d . . . . .
N2 N 0.36646(14) 0.25569(9) 0.12544(5) 0.0152(3) Uani 1 1 d . . . . .
C19 C 0.01701(17) 0.52235(12) 0.09777(5) 0.0165(3) Uani 1 1 d . . . . .
C12 C 0.36026(16) 0.70082(12) 0.02517(6) 0.0160(3) Uani 1 1 d . . . . .
C40 C 0.25879(16) 0.54962(11) 0.19885(6) 0.0151(3) Uani 1 1 d . . . . .
H40 H 0.178901 0.539482 0.180268 0.018 Uiso 1 1 calc R . . . .
C4 C 0.36548(17) 0.58228(12) -0.04456(6) 0.0170(3) Uani 1 1 d . . . . .
C2 C 0.19419(16) 0.56150(11) 0.01758(5) 0.0148(3) Uani 1 1 d . . . . .
C29 C 0.15351(18) 0.13668(12) 0.22024(6) 0.0202(3) Uani 1 1 d . . . . .
H29 H 0.104912 0.151152 0.249327 0.024 Uiso 1 1 calc R . . . .
C42 C 0.51828(17) 0.38266(11) 0.05664(5) 0.0164(3) Uani 1 1 d . . . . .
C5 C 0.30576(16) 0.50067(11) -0.06880(6) 0.0153(3) Uani 1 1 d . . . . .
C10 C 0.19387(17) 0.45414(11) -0.04640(6) 0.0155(3) Uani 1 1 d . . . . .
C35 C 0.34549(16) 0.47225(11) 0.20817(5) 0.0136(3) Uani 1 1 d . . . . .
C3 C 0.30831(16) 0.61384(11) -0.00140(6) 0.0153(3) Uani 1 1 d . . . . .
C47 C 0.42652(17) 0.34025(12) 0.02440(6) 0.0181(3) Uani 1 1 d . . . . .
H47 H 0.333951 0.334780 0.033147 0.022 Uiso 1 1 calc R . . . .
C22 C -0.1392(2) 0.39846(14) 0.15488(6) 0.0249(4) Uani 1 1 d . . . . .
H22 H -0.191828 0.356178 0.174645 0.030 Uiso 1 1 calc R . . . .
C6 C 0.35364(18) 0.46439(12) -0.11428(6) 0.0201(3) Uani 1 1 d . . . . .
H6 H 0.429014 0.494390 -0.129585 0.024 Uiso 1 1 calc R . . . .
C28 C 0.22699(16) 0.21107(12) 0.19610(6) 0.0153(3) Uani 1 1 d . . . . .
C7 C 0.29247(19) 0.38661(14) -0.13639(6) 0.0224(3) Uani 1 1 d . . . . .
H7 H 0.325085 0.363523 -0.166959 0.027 Uiso 1 1 calc R . . . .
C37 C 0.49037(18) 0.58159(12) 0.25464(6) 0.0203(3) Uani 1 1 d . . . . .
H37 H 0.568947 0.591159 0.274007 0.024 Uiso 1 1 calc R . . . .
C31 C 0.22222(19) 0.02118(12) 0.15847(7) 0.0220(4) Uani 1 1 d . . . . .
H31 H 0.221845 -0.043390 0.146343 0.026 Uiso 1 1 calc R . . . .
C15 C 0.45810(18) 0.86675(11) 0.07371(6) 0.0202(3) Uani 1 1 d . . . . .
H15 H 0.491425 0.922428 0.090268 0.024 Uiso 1 1 calc R . . . .
C26 C 0.31857(16) 0.37224(11) 0.18976(5) 0.0133(3) Uani 1 1 d . . . . .
F7 F 0.2477(9) 0.7750(5) 0.1628(2) 0.0305(18) Uani 0.63(7) 1 d . . P A 1
F6 F 0.1870(8) 0.7921(5) 0.2366(5) 0.0344(18) Uani 0.63(6) 1 d . . P A 1
C8 C 0.18125(19) 0.34081(12) -0.11386(6) 0.0211(3) Uani 1 1 d . . . . .
H8 H 0.139168 0.287048 -0.129364 0.025 Uiso 1 1 calc R . . . .
C38 C 0.40335(18) 0.65780(12) 0.24496(6) 0.0192(3) Uani 1 1 d . . . . .
H38 H 0.421784 0.720633 0.257571 0.023 Uiso 1 1 calc R . . . .
C36 C 0.46060(17) 0.49152(11) 0.23558(6) 0.0166(3) Uani 1 1 d . . . . .
C17 C 0.44478(17) 0.69237(11) 0.06603(6) 0.0170(3) Uani 1 1 d . . . . .
H17 H 0.469601 0.629878 0.077596 0.020 Uiso 1 1 calc R . . . .
C18 C 0.58579(18) 0.76501(13) 0.13274(6) 0.0217(3) Uani 1 1 d . . . . .
C46 C 0.47141(19) 0.30595(12) -0.02070(6) 0.0204(3) Uani 1 1 d . . . . .
H46 H 0.409823 0.275497 -0.042494 0.025 Uiso 1 1 calc R . . . .
C27 C 0.24036(16) 0.30750(11) 0.21538(6) 0.0142(3) Uani 1 1 d . . . . .
C11 C 0.48867(18) 0.63003(13) -0.06602(6) 0.0230(4) Uani 1 1 d . . . . .
H11A H 0.561965 0.582495 -0.068413 0.035 Uiso 1 1 calc GR . . . .
H11B H 0.516968 0.683786 -0.044908 0.035 Uiso 1 1 calc GR . . . .
H11C H 0.467299 0.654918 -0.098730 0.035 Uiso 1 1 calc GR . . . .
C30 C 0.15214(18) 0.04372(13) 0.20182(7) 0.0229(4) Uani 1 1 d . . . . .
H30 H 0.103463 -0.005603 0.218510 0.028 Uiso 1 1 calc R . . . .
C20 C -0.09471(17) 0.55816(13) 0.12303(6) 0.0201(3) Uani 1 1 d . . . . .
H20 H -0.118382 0.624735 0.120424 0.024 Uiso 1 1 calc R . . . .
C24 C 0.04931(17) 0.42395(12) 0.10030(6) 0.0192(3) Uani 1 1 d . . . . .
H24 H 0.124639 0.399120 0.082774 0.023 Uiso 1 1 calc R . . . .
C14 C 0.37462(19) 0.87703(12) 0.03332(7) 0.0229(3) Uani 1 1 d . . . . .
H14 H 0.350011 0.939500 0.021663 0.027 Uiso 1 1 calc R . . . .
C43 C 0.65406(18) 0.39329(12) 0.04346(6) 0.0200(3) Uani 1 1 d . . . . .
H43 H 0.716207 0.422792 0.065382 0.024 Uiso 1 1 calc R . . . .
C33 C 0.29478(16) 0.18842(11) 0.15185(6) 0.0146(3) Uani 1 1 d . . . . .
C44 C 0.69716(19) 0.36021(13) -0.00207(6) 0.0222(3) Uani 1 1 d . . . . .
H44 H 0.788973 0.367703 -0.011448 0.027 Uiso 1 1 calc R . . . .
C23 C -0.02989(19) 0.36263(13) 0.12873(6) 0.0226(3) Uani 1 1 d . . . . .
H23 H -0.008939 0.295466 0.130278 0.027 Uiso 1 1 calc R . . . .
C32 C 0.29104(17) 0.09211(11) 0.13370(6) 0.0184(3) Uani 1 1 d . . . . .
H32 H 0.336636 0.076611 0.104110 0.022 Uiso 1 1 calc R . . . .
C16 C 0.49273(17) 0.77448(12) 0.08984(6) 0.0173(3) Uani 1 1 d . . . . .
C13 C 0.32805(17) 0.79411(12) 0.01040(6) 0.0189(3) Uani 1 1 d . . . . .
C39 C 0.28873(17) 0.64175(12) 0.21664(6) 0.0162(3) Uani 1 1 d . . . . .
C34 C 0.16969(18) 0.33591(13) 0.26198(6) 0.0208(3) Uani 1 1 d . . . . .
H34A H 0.073452 0.346134 0.255345 0.031 Uiso 1 1 calc GR . . . .
H34B H 0.209345 0.395975 0.274682 0.031 Uiso 1 1 calc GR . . . .
H34C H 0.180228 0.284133 0.286258 0.031 Uiso 1 1 calc GR . . . .
C41 C 0.20007(19) 0.72575(12) 0.20348(7) 0.0230(4) Uani 1 1 d . . . . .
C45 C 0.60627(19) 0.31625(13) -0.03385(6) 0.0217(3) Uani 1 1 d . . . . .
H45 H 0.636456 0.293104 -0.064729 0.026 Uiso 1 1 calc R . . . .
C21 C -0.17147(19) 0.49624(14) 0.15207(7) 0.0250(4) Uani 1 1 d . . . . .
H21 H -0.246124 0.520956 0.170010 0.030 Uiso 1 1 calc R . . . .
C9 C 0.13350(17) 0.37347(12) -0.06966(6) 0.0182(3) Uani 1 1 d . . . . .
H9 H 0.059285 0.341606 -0.054580 0.022 Uiso 1 1 calc R . . . .
F7A F 0.2568(17) 0.787(2) 0.178(3) 0.067(8) Uani 0.37(7) 1 d . . P A 2
F6A F 0.168(4) 0.773(3) 0.2491(13) 0.059(6) Uani 0.37(6) 1 d . . P A 2

loop_
_atom_site_aniso_label
_atom_site_aniso_U_11
_atom_site_aniso_U_22
_atom_site_aniso_U_33
_atom_site_aniso_U_23
_atom_site_aniso_U_13
_atom_site_aniso_U_12
S1 0.02100(19) 0.01450(17) 0.02011(18) -0.00258(15) 0.00514(16) -0.00209(15)
S2 0.0286(2) 0.01218(17) 0.01686(17) -0.00104(14) 0.00770(15) -0.00295(16)
F8 0.0201(5) 0.0215(5) 0.0359(6) -0.0033(4) -0.0030(4) 0.0037(4)
F5 0.0221(5) 0.0191(5) 0.0321(5) 0.0034(4) -0.0096(4) 0.0025(4)
F1 0.0332(6) 0.0223(5) 0.0295(5) 0.0025(4) -0.0127(5) 0.0013(5)
F3 0.0334(6) 0.0497(7) 0.0215(5) -0.0145(5) 0.0007(5) 0.0031(6)
F2 0.0196(5) 0.0522(7) 0.0240(5) 0.0011(5) -0.0009(4) -0.0089(5)
F4 0.0448(7) 0.0302(6) 0.0295(6) 0.0074(5) -0.0132(5) -0.0046(5)
N1 0.0156(6) 0.0144(6) 0.0170(6) 0.0004(5) -0.0004(5) -0.0002(5)
C25 0.0148(7) 0.0124(7) 0.0147(7) 0.0018(5) -0.0010(6) 0.0016(6)
N2 0.0185(6) 0.0119(6) 0.0154(6) 0.0008(5) -0.0008(5) 0.0019(5)
C19 0.0167(7) 0.0188(7) 0.0139(7) 0.0003(6) -0.0018(6) -0.0032(6)
C12 0.0153(7) 0.0145(7) 0.0182(7) -0.0013(6) 0.0024(6) -0.0018(6)
C40 0.0144(7) 0.0160(7) 0.0149(7) -0.0025(6) 0.0006(6) -0.0005(6)
C4 0.0158(7) 0.0166(7) 0.0185(7) 0.0010(6) 0.0000(6) -0.0007(6)
C2 0.0152(7) 0.0143(7) 0.0149(7) 0.0017(6) 0.0000(6) 0.0024(6)
C29 0.0172(8) 0.0191(8) 0.0242(8) 0.0029(6) 0.0000(6) -0.0026(6)
C42 0.0230(8) 0.0123(6) 0.0137(6) 0.0017(5) 0.0046(6) 0.0031(6)
C5 0.0150(7) 0.0145(7) 0.0165(7) 0.0014(6) -0.0018(6) -0.0008(6)
C10 0.0153(7) 0.0148(7) 0.0163(7) 0.0016(6) -0.0027(6) 0.0005(6)
C35 0.0156(7) 0.0132(7) 0.0121(6) -0.0005(5) 0.0031(5) -0.0018(6)
C3 0.0155(7) 0.0123(7) 0.0181(7) 0.0000(6) -0.0015(6) -0.0006(6)
C47 0.0176(8) 0.0185(7) 0.0184(7) 0.0029(6) 0.0018(6) 0.0035(6)
C22 0.0270(9) 0.0312(9) 0.0166(7) 0.0028(7) -0.0003(7) -0.0088(8)
C6 0.0209(8) 0.0211(8) 0.0181(7) 0.0007(6) 0.0026(6) -0.0027(6)
C28 0.0132(7) 0.0142(7) 0.0184(7) 0.0022(6) -0.0022(6) 0.0007(6)
C7 0.0264(9) 0.0244(8) 0.0165(8) -0.0035(6) 0.0016(7) -0.0009(7)
C37 0.0205(8) 0.0218(8) 0.0188(7) -0.0007(6) -0.0040(6) -0.0052(6)
C31 0.0261(9) 0.0123(7) 0.0277(9) 0.0001(6) -0.0099(7) -0.0022(6)
C15 0.0211(8) 0.0151(7) 0.0245(8) -0.0042(6) 0.0042(7) -0.0043(6)
C26 0.0133(7) 0.0123(7) 0.0142(7) 0.0004(5) -0.0018(6) 0.0012(6)
F7 0.029(2) 0.0215(15) 0.041(4) 0.0137(17) 0.0112(16) 0.0045(12)
F6 0.041(2) 0.026(2) 0.037(3) -0.0196(17) -0.0082(19) 0.013(2)
C8 0.0241(8) 0.0185(8) 0.0208(8) -0.0034(6) -0.0036(7) -0.0042(7)
C38 0.0231(8) 0.0161(7) 0.0183(7) -0.0037(6) 0.0023(6) -0.0059(6)
C36 0.0169(8) 0.0174(7) 0.0156(7) 0.0032(6) -0.0006(6) 0.0003(6)
C17 0.0186(8) 0.0135(7) 0.0188(7) 0.0001(6) 0.0022(6) -0.0004(6)
C18 0.0214(8) 0.0249(8) 0.0188(8) -0.0030(7) 0.0028(6) -0.0030(7)
C46 0.0246(8) 0.0203(8) 0.0164(7) 0.0016(6) -0.0012(6) 0.0013(7)
C27 0.0122(7) 0.0154(7) 0.0151(7) 0.0014(6) -0.0015(6) 0.0001(6)
C11 0.0211(8) 0.0242(8) 0.0237(8) -0.0039(7) 0.0058(7) -0.0077(7)
C30 0.0210(9) 0.0173(8) 0.0304(9) 0.0058(7) -0.0027(7) -0.0055(6)
C20 0.0189(8) 0.0221(8) 0.0193(7) -0.0050(6) -0.0009(6) 0.0000(7)
C24 0.0184(8) 0.0207(7) 0.0185(7) 0.0002(6) -0.0004(6) 0.0012(7)
C14 0.0253(9) 0.0138(7) 0.0295(9) 0.0010(7) 0.0008(7) 0.0021(7)
C43 0.0214(8) 0.0182(7) 0.0204(8) 0.0016(6) 0.0005(6) -0.0008(7)
C33 0.0152(7) 0.0126(7) 0.0161(7) 0.0021(6) -0.0056(6) 0.0012(6)
C44 0.0213(8) 0.0230(8) 0.0222(8) 0.0034(6) 0.0057(7) 0.0007(7)
C23 0.0282(9) 0.0206(8) 0.0191(7) 0.0033(6) -0.0061(7) -0.0033(7)
C32 0.0229(8) 0.0148(7) 0.0174(7) -0.0001(6) -0.0050(6) 0.0017(6)
C16 0.0152(7) 0.0190(7) 0.0177(7) -0.0012(6) 0.0035(6) -0.0024(6)
C13 0.0177(7) 0.0180(8) 0.0209(8) 0.0015(6) -0.0014(6) -0.0002(6)
C39 0.0173(8) 0.0152(7) 0.0162(7) -0.0015(6) 0.0039(6) -0.0001(6)
C34 0.0217(8) 0.0208(8) 0.0199(7) -0.0010(6) 0.0056(6) -0.0034(7)
C41 0.0207(8) 0.0157(8) 0.0326(9) -0.0071(7) 0.0013(7) 0.0011(7)
C45 0.0290(9) 0.0208(8) 0.0154(7) 0.0009(6) 0.0054(7) 0.0030(7)
C21 0.0207(8) 0.0332(10) 0.0211(8) -0.0050(7) 0.0034(7) -0.0045(7)
C9 0.0177(7) 0.0168(7) 0.0201(7) 0.0010(6) -0.0006(6) -0.0032(6)
F7A 0.033(3) 0.031(6) 0.14(2) 0.048(9) -0.001(8) 0.002(3)
F6A 0.074(8) 0.064(9) 0.040(8) -0.038(7) -0.025(6) 0.052(7)

loop_
_atom_type_symbol
_atom_type_description
_atom_type_scat_dispersion_real
_atom_type_scat_dispersion_imag
_atom_type_scat_source
C C 0.0033 0.0016 'International Tables Vol C Tables 4.2.6.8 and 6.1.1.4'
H H 0.0000 0.0000 'International Tables Vol C Tables 4.2.6.8 and 6.1.1.4'
N N 0.0061 0.0033 'International Tables Vol C Tables 4.2.6.8 and 6.1.1.4'
F F 0.0171 0.0103 'International Tables Vol C Tables 4.2.6.8 and 6.1.1.4'
S S 0.1246 0.1234 'International Tables Vol C Tables 4.2.6.8 and 6.1.1.4'

loop_
_geom_angle_atom_site_label_1
_geom_angle_atom_site_label_2
_geom_angle_atom_site_label_3
_geom_angle
_geom_angle_site_symmetry_1
_geom_angle_site_symmetry_3
_geom_angle_publ_flag
C19 S1 C2 107.23(8) . . ?
C42 S2 C25 105.35(7) . . ?
C2 N1 C10 117.25(14) . . ?
N2 C25 S2 120.96(12) . . ?
N2 C25 C26 124.45(14) . . ?
C26 C25 S2 114.59(11) . . ?
C25 N2 C33 117.24(14) . . ?
C20 C19 S1 115.36(13) . . ?
C20 C19 C24 120.11(15) . . ?
C24 C19 S1 123.75(13) . . ?
C17 C12 C3 121.77(14) . . ?
C13 C12 C3 121.67(15) . . ?
C13 C12 C17 116.56(15) . . ?
C39 C40 C35 120.26(15) . . ?
C5 C4 C11 119.86(14) . . ?
C3 C4 C5 118.27(15) . . ?
C3 C4 C11 121.86(15) . . ?
N1 C2 S1 120.49(12) . . ?
N1 C2 C3 125.18(14) . . ?
C3 C2 S1 114.30(12) . . ?
C30 C29 C28 120.52(16) . . ?
C47 C42 S2 122.11(13) . . ?
C47 C42 C43 120.51(15) . . ?
C43 C42 S2 117.11(13) . . ?
C10 C5 C4 118.54(14) . . ?
C10 C5 C6 118.58(15) . . ?
C6 C5 C4 122.87(15) . . ?
N1 C10 C5 122.50(14) . . ?
N1 C10 C9 118.02(14) . . ?
C9 C10 C5 119.48(15) . . ?
C40 C35 C26 122.43(14) . . ?
C36 C35 C40 117.23(14) . . ?
C36 C35 C26 120.34(14) . . ?
C4 C3 C12 121.86(15) . . ?
C4 C3 C2 118.22(14) . . ?
C2 C3 C12 119.91(14) . . ?
C46 C47 C42 119.56(15) . . ?
C21 C22 C23 119.79(17) . . ?
C7 C6 C5 120.86(16) . . ?
C29 C28 C27 123.08(15) . . ?
C33 C28 C29 118.65(15) . . ?
C33 C28 C27 118.23(14) . . ?
C6 C7 C8 120.16(16) . . ?
C36 C37 C38 118.60(15) . . ?
C32 C31 C30 120.20(16) . . ?
C14 C15 C16 119.56(15) . . ?
C25 C26 C35 118.90(13) . . ?
C27 C26 C25 119.11(14) . . ?
C27 C26 C35 121.99(14) . . ?
C9 C8 C7 120.38(16) . . ?
C37 C38 C39 119.54(15) . . ?
F5 C36 C35 118.29(14) . . ?
F5 C36 C37 118.25(15) . . ?
C37 C36 C35 123.45(15) . . ?
C16 C17 C12 120.64(15) . . ?
F3 C18 F2 105.76(14) . . ?
F3 C18 F4 106.42(15) . . ?
F3 C18 C16 112.45(15) . . ?
F2 C18 C16 112.47(14) . . ?
F4 C18 F2 105.98(15) . . ?
F4 C18 C16 113.19(14) . . ?
C45 C46 C47 120.04(16) . . ?
C28 C27 C34 120.56(14) . . ?
C26 C27 C28 117.83(14) . . ?
C26 C27 C34 121.61(14) . . ?
C29 C30 C31 120.54(16) . . ?
C21 C20 C19 119.88(16) . . ?
C23 C24 C19 119.32(16) . . ?
C13 C14 C15 118.34(16) . . ?
C44 C43 C42 119.35(16) . . ?
N2 C33 C28 122.95(14) . . ?
N2 C33 C32 117.56(14) . . ?
C28 C33 C32 119.48(15) . . ?
C45 C44 C43 120.18(16) . . ?
C22 C23 C24 120.73(16) . . ?
C31 C32 C33 120.57(16) . . ?
C15 C16 C18 118.70(15) . . ?
C17 C16 C15 120.90(15) . . ?
C17 C16 C18 120.38(15) . . ?
F1 C13 C12 118.37(15) . . ?
F1 C13 C14 117.62(15) . . ?
C14 C13 C12 124.00(16) . . ?
C40 C39 C41 119.82(15) . . ?
C38 C39 C40 120.87(15) . . ?
C38 C39 C41 119.26(15) . . ?
F8 C41 F7 101.3(4) . . ?
F8 C41 C39 113.27(14) . . ?
F8 C41 F6A 100.9(15) . . ?
F7 C41 C39 111.9(3) . . ?
F6 C41 F8 108.7(4) . . ?
F6 C41 F7 104.4(6) . . ?
F6 C41 C39 115.9(6) . . ?
F7A C41 F8 115(2) . . ?
F7A C41 C39 113.7(8) . . ?
F7A C41 F6A 106(4) . . ?
F6A C41 C39 105.7(11) . . ?
C44 C45 C46 120.35(16) . . ?
C22 C21 C20 120.14(17) . . ?
C8 C9 C10 120.52(16) . . ?

loop_
_geom_bond_atom_site_label_1
_geom_bond_atom_site_label_2
_geom_bond_distance
_geom_bond_site_symmetry_2
_geom_bond_publ_flag
S1 C19 1.7721(16) . ?
S1 C2 1.7771(16) . ?
S2 C25 1.7742(16) . ?
S2 C42 1.7725(16) . ?
F8 C41 1.336(2) . ?
F5 C36 1.3510(18) . ?
F1 C13 1.354(2) . ?
F3 C18 1.339(2) . ?
F2 C18 1.346(2) . ?
F4 C18 1.340(2) . ?
N1 C2 1.306(2) . ?
N1 C10 1.377(2) . ?
C25 N2 1.307(2) . ?
C25 C26 1.436(2) . ?
N2 C33 1.373(2) . ?
C19 C20 1.394(2) . ?
C19 C24 1.396(2) . ?
C12 C3 1.493(2) . ?
C12 C17 1.400(2) . ?
C12 C13 1.385(2) . ?
C40 C35 1.393(2) . ?
C40 C39 1.392(2) . ?
C4 C5 1.433(2) . ?
C4 C3 1.378(2) . ?
C4 C11 1.505(2) . ?
C2 C3 1.437(2) . ?
C29 C28 1.420(2) . ?
C29 C30 1.377(2) . ?
C42 C47 1.394(2) . ?
C42 C43 1.399(2) . ?
C5 C10 1.419(2) . ?
C5 C6 1.420(2) . ?
C10 C9 1.414(2) . ?
C35 C26 1.492(2) . ?
C35 C36 1.389(2) . ?
C47 C46 1.392(2) . ?
C22 C23 1.388(3) . ?
C22 C21 1.388(3) . ?
C6 C7 1.372(2) . ?
C28 C27 1.436(2) . ?
C28 C33 1.417(2) . ?
C7 C8 1.411(3) . ?
C37 C38 1.384(2) . ?
C37 C36 1.378(2) . ?
C31 C30 1.407(3) . ?
C31 C32 1.371(2) . ?
C15 C14 1.386(3) . ?
C15 C16 1.389(2) . ?
C26 C27 1.373(2) . ?
F7 C41 1.386(6) . ?
F6 C41 1.293(10) . ?
C8 C9 1.372(2) . ?
C38 C39 1.391(2) . ?
C17 C16 1.389(2) . ?
C18 C16 1.496(2) . ?
C46 C45 1.390(3) . ?
C27 C34 1.504(2) . ?
C20 C21 1.391(3) . ?
C24 C23 1.390(2) . ?
C14 C13 1.383(2) . ?
C43 C44 1.392(2) . ?
C33 C32 1.418(2) . ?
C44 C45 1.389(3) . ?
C39 C41 1.497(2) . ?
C41 F7A 1.24(2) . ?
C41 F6A 1.44(2) . ?

loop_
_twin_individual_id
_twin_individual_mass_fraction_refined
1 1.03(4)
2 -0.03(4)
